data_7011841
loop_
_publ_author_name
'Wang, Yu'
'Yu, Jihong'
'Du, Yu'
'Shi, Zhan'
'Zou, Yongcun'
'Xu, Ruren'

_publ_section_title
;
 Hydrothermal synthesis and characterization of a new
 inorganic???organic hybrid layered zinc phosphate???phosphite
 (C6H15N2)2Zn4(PO4)2(HPO3)2
;
_journal_issue 21
_journal_name_full 'Journal of the Chemical Society, Dalton Transactions'
_journal_page_first 4060
_journal_paper_doi 10.1039/b204876k
_journal_year 2002
_chemical_formula_sum 'C12 H32 N4 O14 P4 Zn4'
_chemical_formula_weight 841.78
_space_group_IT_number 14
_symmetry_cell_setting monoclinic
_symmetry_space_group_name_Hall '-P 2yn'
_symmetry_space_group_name_H-M 'P 1 21/n 1'
_atom_sites_solution_hydrogens geom
_atom_sites_solution_primary direct
_atom_sites_solution_secondary difmap
_audit_creation_method SHELXL-97
_cell_angle_alpha 90.00
_cell_angle_beta 96.795(3)
_cell_angle_gamma 90.00
_cell_formula_units_Z 4
_cell_length_a 9.7060(17)
_cell_length_b 9.9929(16)
_cell_length_c 27.557(5)
_cell_measurement_temperature 293(2)
_cell_volume 2654.0(8)
_computing_cell_refinement 'Bruker SMART'
_computing_data_collection 'Bruker SMART'
_computing_data_reduction 'Bruker SHELXTL'
_computing_molecular_graphics 'Bruker SHELXTL'
_computing_publication_material 'Bruker SHELXTL'
_computing_structure_refinement 'Bruker SHELXTL'
_computing_structure_solution 'Bruker SHELXTL'
_diffrn_ambient_temperature 293(2)
_diffrn_measured_fraction_theta_full 0.969
_diffrn_measured_fraction_theta_max 0.969
_diffrn_radiation_monochromator graphite
_diffrn_radiation_source 'fine-focus sealed tube'
_diffrn_radiation_type MoK\a
_diffrn_radiation_wavelength 0.71073
_diffrn_reflns_av_R_equivalents 0.0345
_diffrn_reflns_av_sigmaI/netI 0.0584
_diffrn_reflns_limit_h_max 10
_diffrn_reflns_limit_h_min -10
_diffrn_reflns_limit_k_max 10
_diffrn_reflns_limit_k_min -8
_diffrn_reflns_limit_l_max 11
_diffrn_reflns_limit_l_min -30
_diffrn_reflns_number 6017
_diffrn_reflns_theta_full 23.27
_diffrn_reflns_theta_max 23.27
_diffrn_reflns_theta_min 1.49
_exptl_absorpt_coefficient_mu 3.884
_exptl_absorpt_correction_T_max 0.7464
_exptl_absorpt_correction_T_min 0.6974
_exptl_absorpt_correction_type empirical
_exptl_crystal_density_diffrn 2.107
_exptl_crystal_density_method 'not measured'
_exptl_crystal_F_000 1696
_exptl_crystal_size_max 0.10
_exptl_crystal_size_mid 0.08
_exptl_crystal_size_min 0.08
_refine_diff_density_max 0.790
_refine_diff_density_min -0.786
_refine_diff_density_rms 0.132
_refine_ls_extinction_method none
_refine_ls_goodness_of_fit_ref 0.990
_refine_ls_hydrogen_treatment mixed
_refine_ls_matrix_type full
_refine_ls_number_parameters 349
_refine_ls_number_reflns 3705
_refine_ls_number_restraints 1
_refine_ls_restrained_S_all 0.990
_refine_ls_R_factor_all 0.0835
_refine_ls_R_factor_gt 0.0477
_refine_ls_shift/su_max 0.000
_refine_ls_shift/su_mean 0.000
_refine_ls_structure_factor_coef Fsqd
_refine_ls_weighting_details 'calc w=1/[\s^2^(Fo^2^)+(0.0689P)^2^+0.0000P] where P=(Fo^2^+2Fc^2^)/3'
_refine_ls_weighting_scheme calc
_refine_ls_wR_factor_gt 0.1116
_refine_ls_wR_factor_ref 0.1263
_reflns_number_gt 2382
_reflns_number_total 3705
_reflns_threshold_expression >2sigma(I)
_cod_data_source_file b204876k.txt
_cod_data_source_block ZnPO-DACH
_cod_original_sg_symbol_H-M P2(1)/n
_cod_database_code 7011841

loop_
_symmetry_equiv_pos_as_xyz
'x, y, z'
'-x+1/2, y+1/2, -z+1/2'
'-x, -y, -z'
'x-1/2, -y-1/2, z-1/2'

loop_
_atom_site_label
_atom_site_type_symbol
_atom_site_fract_x
_atom_site_fract_y
_atom_site_fract_z
_atom_site_U_iso_or_equiv
_atom_site_adp_type
_atom_site_occupancy
_atom_site_symmetry_multiplicity
_atom_site_calc_flag
_atom_site_refinement_flags
_atom_site_disorder_assembly
_atom_site_disorder_group
Zn1 Zn 0.51425(11) 0.20081(9) 0.35999(4) 0.0308(3) Uani 1 1 d . . .
Zn2 Zn 0.01581(11) 0.26321(9) 0.35925(4) 0.0291(3) Uani 1 1 d . . .
Zn3 Zn 0.79696(9) 0.41977(8) 0.20795(3) 0.0211(3) Uani 1 1 d . . .
Zn4 Zn 0.29609(9) 0.04675(8) 0.20760(3) 0.0214(3) Uani 1 1 d . . .
P1 P 0.5979(2) 0.19722(19) 0.25063(7) 0.0201(5) Uani 1 1 d . . .
P2 P 0.1008(2) 0.27034(19) 0.25078(8) 0.0204(5) Uani 1 1 d . . .
P3 P 0.7175(2) 0.5594(2) 0.10559(8) 0.0278(5) Uani 1 1 d D . .
P4 P 0.2183(2) -0.0957(2) 0.10444(8) 0.0278(5) Uani 1 1 d . . .
O1 O -0.0835(7) 0.1073(6) 0.3775(2) 0.0480(17) Uani 1 1 d . . .
O2 O 0.1797(6) 0.2964(5) 0.4053(2) 0.0334(14) Uani 1 1 d . . .
O3 O 0.0983(7) 0.2062(5) 0.3009(2) 0.0387(16) Uani 1 1 d . . .
O4 O 0.1398(6) 0.1622(5) 0.21611(19) 0.0285(13) Uani 1 1 d . . .
O5 O 0.2928(6) -0.1162(5) 0.24685(19) 0.0302(14) Uani 1 1 d . . .
O6 O 0.4610(7) 0.1455(6) 0.2286(3) 0.060(2) Uani 1 1 d . . .
O7 O 0.2857(7) 0.0096(5) 0.1382(2) 0.0391(16) Uani 1 1 d . . .
O8 O 0.4155(7) 0.3544(6) 0.3801(2) 0.0482(17) Uani 1 1 d . . .
O9 O 0.5912(8) 0.2584(6) 0.3006(2) 0.0492(19) Uani 1 1 d . . .
O10 O 0.6418(6) 0.3079(5) 0.2168(2) 0.0326(15) Uani 1 1 d . . .
O11 O 0.7932(6) 0.5856(5) 0.24515(19) 0.0268(13) Uani 1 1 d . . .
O12 O 0.9594(6) 0.3203(6) 0.2309(3) 0.0514(19) Uani 1 1 d . . .
O13 O 0.7881(6) 0.4516(5) 0.1386(2) 0.0354(15) Uani 1 1 d . . .
O14 O 0.8184(6) 0.6701(5) 0.0957(2) 0.0357(15) Uani 1 1 d . . .
N1 N 0.3809(9) 0.0495(8) 0.3450(3) 0.052(2) Uani 1 1 d . . .
H1A H 0.3168 0.0776 0.3208 0.080 Uiso 1 1 calc . . .
H1B H 0.4282 -0.0170 0.3325 0.080 Uiso 1 1 calc . . .
N2 N 0.1172(8) -0.0817(7) 0.3192(3) 0.037(2) Uani 1 1 d . . .
H2A H 0.0603 -0.1498 0.3108 0.080 Uiso 1 1 calc . . .
H2B H 0.1711 -0.0675 0.2957 0.080 Uiso 1 1 calc . . .
H2C H 0.0677 -0.0085 0.3232 0.080 Uiso 1 1 calc . . .
N3 N -0.1202(8) 0.4118(7) 0.3423(3) 0.040(2) Uani 1 1 d . . .
H3A H -0.0737 0.4780 0.3292 0.080 Uiso 1 1 calc . . .
H3B H -0.1832 0.3810 0.3183 0.080 Uiso 1 1 calc . . .
N4 N -0.3845(8) 0.5456(7) 0.3169(3) 0.0362(18) Uani 1 1 d . . .
H4A H -0.4408 0.6142 0.3087 0.080 Uiso 1 1 calc . . .
H4B H -0.4346 0.4728 0.3211 0.080 Uiso 1 1 calc . . .
H4C H -0.3311 0.5309 0.2933 0.080 Uiso 1 1 calc . . .
C1 C 0.3065(11) -0.0092(10) 0.3820(4) 0.053(3) Uani 1 1 d . . .
H1 H 0.2472 0.0645 0.3904 0.080 Uiso 1 1 calc . . .
C2 C 0.2057(11) -0.1141(10) 0.3659(4) 0.052(3) Uani 1 1 d . . .
H2 H 0.2637 -0.1883 0.3569 0.080 Uiso 1 1 calc . . .
C3 C 0.1261(11) -0.1736(10) 0.4036(4) 0.050(3) Uani 1 1 d . . .
H3C H 0.0498 -0.1145 0.4086 0.080 Uiso 1 1 calc . . .
H3D H 0.0869 -0.2583 0.3915 0.080 Uiso 1 1 calc . . .
C4 C 0.2111(17) -0.1964(12) 0.4510(5) 0.086(5) Uani 1 1 d . . .
H4D H 0.1489 -0.2034 0.4760 0.080 Uiso 1 1 calc . . .
H4E H 0.2572 -0.2822 0.4494 0.080 Uiso 1 1 calc . . .
C5 C 0.3155(16) -0.0972(15) 0.4668(5) 0.100(5) Uani 1 1 d . . .
H5A H 0.3822 -0.1379 0.4914 0.080 Uiso 1 1 calc . . .
H5B H 0.2707 -0.0251 0.4826 0.080 Uiso 1 1 calc . . .
C6 C 0.3920(11) -0.0382(10) 0.4294(4) 0.049(3) Uani 1 1 d . . .
H6A H 0.4662 -0.0988 0.4233 0.080 Uiso 1 1 calc . . .
H6B H 0.4345 0.0445 0.4421 0.080 Uiso 1 1 calc . . .
C7 C -0.1991(10) 0.4744(9) 0.3796(3) 0.041(2) Uani 1 1 d . . .
H7 H -0.2597 0.4014 0.3877 0.080 Uiso 1 1 calc . . .
C8 C -0.2960(11) 0.5769(10) 0.3630(3) 0.053(3) Uani 1 1 d . . .
H8 H -0.2373 0.6506 0.3541 0.080 Uiso 1 1 calc . . .
C9 C -0.3752(10) 0.6364(9) 0.4009(4) 0.048(3) Uani 1 1 d . . .
H9A H -0.4490 0.5753 0.4069 0.080 Uiso 1 1 calc . . .
H9B H -0.4181 0.7189 0.3882 0.080 Uiso 1 1 calc . . .
C10 C -0.2880(14) 0.6659(11) 0.4489(4) 0.073(4) Uani 1 1 d . . .
H10A H -0.2393 0.7497 0.4458 0.080 Uiso 1 1 calc . . .
H10B H -0.3491 0.6776 0.4740 0.080 Uiso 1 1 calc . . .
C11 C -0.1854(15) 0.5609(13) 0.4648(4) 0.085(5) Uani 1 1 d . . .
H11A H -0.1165 0.5993 0.4892 0.080 Uiso 1 1 calc . . .
H11B H -0.2325 0.4906 0.4806 0.080 Uiso 1 1 calc . . .
C12 C -0.1129(11) 0.4997(9) 0.4269(3) 0.043(2) Uani 1 1 d . . .
H12A H -0.0737 0.4153 0.4392 0.080 Uiso 1 1 calc . . .
H12B H -0.0363 0.5575 0.4209 0.080 Uiso 1 1 calc . . .
H4 H 0.178(11) -0.031(9) 0.064(4) 0.080 Uiso 1 1 d . . .
H3 H 0.675(11) 0.495(8) 0.064(2) 0.080 Uiso 1 1 d D . .

loop_
_atom_site_aniso_label
_atom_site_aniso_U_11
_atom_site_aniso_U_22
_atom_site_aniso_U_33
_atom_site_aniso_U_23
_atom_site_aniso_U_13
_atom_site_aniso_U_12
Zn1 0.0285(6) 0.0295(6) 0.0351(6) -0.0044(4) 0.0066(5) -0.0027(4)
Zn2 0.0279(6) 0.0277(6) 0.0326(6) 0.0036(4) 0.0073(5) 0.0009(4)
Zn3 0.0207(6) 0.0171(5) 0.0255(6) -0.0002(4) 0.0028(4) 0.0007(4)
Zn4 0.0212(5) 0.0172(5) 0.0258(6) -0.0002(4) 0.0033(4) 0.0011(4)
P1 0.0209(12) 0.0148(11) 0.0246(12) 0.0006(8) 0.0028(9) -0.0005(8)
P2 0.0180(12) 0.0166(11) 0.0267(13) -0.0004(8) 0.0025(10) 0.0028(8)
P3 0.0280(14) 0.0284(13) 0.0269(13) -0.0038(9) 0.0029(10) 0.0041(10)
P4 0.0315(14) 0.0296(13) 0.0228(13) 0.0037(9) 0.0054(10) 0.0002(10)
O1 0.034(4) 0.038(4) 0.074(5) 0.008(3) 0.014(3) -0.013(3)
O2 0.030(4) 0.028(3) 0.042(4) 0.008(3) 0.002(3) -0.002(3)
O3 0.057(5) 0.033(4) 0.029(4) 0.001(3) 0.019(3) -0.008(3)
O4 0.026(3) 0.026(3) 0.034(3) -0.012(2) 0.004(3) -0.001(2)
O5 0.034(4) 0.016(3) 0.041(4) 0.006(2) 0.007(3) 0.008(2)
O6 0.028(4) 0.030(4) 0.113(7) 0.014(4) -0.024(4) -0.013(3)
O7 0.049(4) 0.039(4) 0.031(4) -0.004(3) 0.013(3) 0.001(3)
O8 0.034(4) 0.046(4) 0.067(5) -0.019(3) 0.014(3) 0.005(3)
O9 0.075(6) 0.032(4) 0.044(4) -0.002(3) 0.023(4) 0.009(3)
O10 0.023(3) 0.024(3) 0.052(4) 0.011(3) 0.007(3) -0.001(3)
O11 0.026(3) 0.023(3) 0.032(3) -0.005(2) 0.008(3) -0.004(2)
O12 0.032(4) 0.040(4) 0.078(5) -0.009(3) -0.013(3) 0.017(3)
O13 0.048(4) 0.032(3) 0.028(3) 0.001(3) 0.009(3) 0.005(3)
O14 0.037(4) 0.028(3) 0.041(4) 0.010(3) 0.002(3) -0.001(3)
N1 0.047(6) 0.063(5) 0.046(5) -0.011(4) 0.007(4) -0.032(4)
N2 0.032(5) 0.035(5) 0.045(5) -0.020(3) 0.005(4) -0.009(3)
N3 0.043(5) 0.050(5) 0.031(4) 0.007(3) 0.014(4) 0.020(4)
N4 0.033(5) 0.040(4) 0.036(5) 0.010(3) 0.006(4) 0.004(3)
C1 0.047(7) 0.064(7) 0.047(7) 0.015(5) -0.003(5) -0.033(5)
C2 0.047(7) 0.071(7) 0.038(6) 0.000(5) 0.003(5) -0.034(5)
C3 0.062(8) 0.044(6) 0.048(7) 0.000(5) 0.027(6) -0.015(5)
C4 0.135(14) 0.069(8) 0.058(9) 0.016(6) 0.032(9) -0.039(9)
C5 0.100(13) 0.145(14) 0.052(9) 0.039(8) -0.010(8) -0.049(10)
C6 0.046(7) 0.056(6) 0.041(6) -0.001(5) -0.009(5) -0.008(5)
C7 0.043(6) 0.048(6) 0.030(5) -0.007(4) 0.002(5) 0.015(5)
C8 0.048(7) 0.077(8) 0.032(6) -0.012(5) -0.002(5) 0.030(6)
C9 0.043(6) 0.040(6) 0.060(7) 0.001(5) 0.005(5) 0.008(5)
C10 0.097(11) 0.069(8) 0.052(8) -0.019(6) 0.013(7) 0.025(7)
C11 0.092(11) 0.114(11) 0.044(7) -0.036(7) -0.014(7) 0.041(8)
C12 0.042(6) 0.052(6) 0.036(6) -0.001(5) 0.005(5) 0.010(5)

loop_
_atom_type_symbol
_atom_type_description
_atom_type_scat_dispersion_real
_atom_type_scat_dispersion_imag
_atom_type_scat_source
C C 0.0033 0.0016 'International Tables Vol C Tables 4.2.6.8 and 6.1.1.4'
H H 0.0000 0.0000 'International Tables Vol C Tables 4.2.6.8 and 6.1.1.4'
N N 0.0061 0.0033 'International Tables Vol C Tables 4.2.6.8 and 6.1.1.4'
O O 0.0106 0.0060 'International Tables Vol C Tables 4.2.6.8 and 6.1.1.4'
P P 0.1023 0.0942 'International Tables Vol C Tables 4.2.6.8 and 6.1.1.4'
Zn Zn 0.2839 1.4301 'International Tables Vol C Tables 4.2.6.8 and 6.1.1.4'

loop_
_geom_angle_atom_site_label_1
_geom_angle_atom_site_label_2
_geom_angle_atom_site_label_3
_geom_angle
_geom_angle_site_symmetry_1
_geom_angle_site_symmetry_3
_geom_angle_publ_flag
O8 Zn1 O14 110.7(3) . 2_645 ?
O8 Zn1 O9 104.9(3) . . ?
O14 Zn1 O9 101.4(3) 2_645 . ?
O8 Zn1 N1 109.3(3) . . ?
O14 Zn1 N1 118.9(3) 2_645 . ?
O9 Zn1 N1 110.5(3) . . ?
O1 Zn2 O2 111.3(3) . . ?
O1 Zn2 O3 104.2(3) . . ?
O2 Zn2 O3 101.7(3) . . ?
O1 Zn2 N3 108.8(3) . . ?
O2 Zn2 N3 119.5(3) . . ?
O3 Zn2 N3 110.2(3) . . ?
O12 Zn3 O10 106.6(3) . . ?
O12 Zn3 O13 110.6(3) . . ?
O10 Zn3 O13 106.2(2) . . ?
O12 Zn3 O11 109.6(2) . . ?
O10 Zn3 O11 111.4(2) . . ?
O13 Zn3 O11 112.3(2) . . ?
O6 Zn4 O7 110.0(3) . . ?
O6 Zn4 O4 107.1(3) . . ?
O7 Zn4 O4 106.4(2) . . ?
O6 Zn4 O5 109.3(3) . . ?
O7 Zn4 O5 112.6(2) . . ?
O4 Zn4 O5 111.3(2) . . ?
O6 P1 O9 112.3(5) . . ?
O6 P1 O11 110.7(3) . 2_645 ?
O9 P1 O11 109.2(3) . 2_645 ?
O6 P1 O10 107.5(4) . . ?
O9 P1 O10 107.8(3) . . ?
O11 P1 O10 109.3(3) 2_645 . ?
O12 P2 O4 107.0(3) 1_455 . ?
O12 P2 O3 111.0(4) 1_455 . ?
O4 P2 O3 107.6(3) . . ?
O12 P2 O5 110.6(3) 1_455 2 ?
O4 P2 O5 109.6(3) . 2 ?
O3 P2 O5 110.8(3) . 2 ?
O1 P3 O13 112.6(4) 2 . ?
O1 P3 O14 114.8(4) 2 . ?
O13 P3 O14 111.6(3) . . ?
O1 P3 H3 103(5) 2 . ?
O13 P3 H3 104(4) . . ?
O14 P3 H3 110(4) . . ?
O8 P4 O7 112.7(4) 2_545 . ?
O8 P4 O2 115.0(3) 2_545 2_545 ?
O7 P4 O2 111.3(4) . 2_545 ?
O8 P4 H4 103(5) 2_545 . ?
O7 P4 H4 104(4) . . ?
O2 P4 H4 109(4) 2_545 . ?
P3 O1 Zn2 144.3(4) 2_545 . ?
P4 O2 Zn2 120.6(3) 2 . ?
P2 O3 Zn2 132.2(4) . . ?
P2 O4 Zn4 139.0(3) . . ?
P2 O5 Zn4 125.8(3) 2_545 . ?
P1 O6 Zn4 168.3(4) . . ?
P4 O7 Zn4 135.4(4) . . ?
P4 O8 Zn1 145.5(4) 2 . ?
P1 O9 Zn1 134.5(4) . . ?
P1 O10 Zn3 140.9(4) . . ?
P1 O11 Zn3 127.1(3) 2_655 . ?
P2 O12 Zn3 168.0(4) 1_655 . ?
P3 O13 Zn3 132.3(4) . . ?
P3 O14 Zn1 120.8(3) . 2_655 ?
C1 N1 Zn1 121.8(6) . . ?
C1 N1 H1A 106.9 . . ?
Zn1 N1 H1A 106.9 . . ?
C1 N1 H1B 106.9 . . ?
Zn1 N1 H1B 106.9 . . ?
H1A N1 H1B 106.7 . . ?
C2 N2 H2A 109.5 . . ?
C2 N2 H2B 109.5 . . ?
H2A N2 H2B 109.5 . . ?
C2 N2 H2C 109.5 . . ?
H2A N2 H2C 109.5 . . ?
H2B N2 H2C 109.5 . . ?
C7 N3 Zn2 121.8(5) . . ?
C7 N3 H3A 106.9 . . ?
Zn2 N3 H3A 106.9 . . ?
C7 N3 H3B 106.9 . . ?
Zn2 N3 H3B 106.9 . . ?
H3A N3 H3B 106.7 . . ?
C8 N4 H4A 109.5 . . ?
C8 N4 H4B 109.5 . . ?
H4A N4 H4B 109.5 . . ?
C8 N4 H4C 109.5 . . ?
H4A N4 H4C 109.5 . . ?
H4B N4 H4C 109.5 . . ?
N1 C1 C2 116.7(9) . . ?
N1 C1 C6 115.2(9) . . ?
C2 C1 C6 114.1(8) . . ?
N1 C1 H1 102.7 . . ?
C2 C1 H1 102.7 . . ?
C6 C1 H1 102.7 . . ?
C1 C2 C3 117.2(9) . . ?
C1 C2 N2 113.5(8) . . ?
C3 C2 N2 113.2(8) . . ?
C1 C2 H2 103.6 . . ?
C3 C2 H2 103.6 . . ?
N2 C2 H2 103.6 . . ?
C4 C3 C2 113.4(10) . . ?
C4 C3 H3C 108.9 . . ?
C2 C3 H3C 108.9 . . ?
C4 C3 H3D 108.9 . . ?
C2 C3 H3D 108.9 . . ?
H3C C3 H3D 107.7 . . ?
C5 C4 C3 117.3(10) . . ?
C5 C4 H4D 108.0 . . ?
C3 C4 H4D 108.0 . . ?
C5 C4 H4E 108.0 . . ?
C3 C4 H4E 108.0 . . ?
H4D C4 H4E 107.2 . . ?
C4 C5 C6 117.3(11) . . ?
C4 C5 H5A 108.0 . . ?
C6 C5 H5A 108.0 . . ?
C4 C5 H5B 108.0 . . ?
C6 C5 H5B 108.0 . . ?
H5A C5 H5B 107.2 . . ?
C5 C6 C1 114.8(10) . . ?
C5 C6 H6A 108.6 . . ?
C1 C6 H6A 108.6 . . ?
C5 C6 H6B 108.6 . . ?
C1 C6 H6B 108.6 . . ?
H6A C6 H6B 107.5 . . ?
C8 C7 C12 116.1(8) . . ?
C8 C7 N3 117.0(8) . . ?
C12 C7 N3 113.3(8) . . ?
C8 C7 H7 102.5 . . ?
C12 C7 H7 102.5 . . ?
N3 C7 H7 102.5 . . ?
C7 C8 N4 114.6(8) . . ?
C7 C8 C9 115.9(8) . . ?
N4 C8 C9 112.9(8) . . ?
C7 C8 H8 103.8 . . ?
N4 C8 H8 103.8 . . ?
C9 C8 H8 103.8 . . ?
C8 C9 C10 114.0(9) . . ?
C8 C9 H9A 108.7 . . ?
C10 C9 H9A 108.7 . . ?
C8 C9 H9B 108.7 . . ?
C10 C9 H9B 108.7 . . ?
H9A C9 H9B 107.6 . . ?
C11 C10 C9 114.2(9) . . ?
C11 C10 H10A 108.7 . . ?
C9 C10 H10A 108.7 . . ?
C11 C10 H10B 108.7 . . ?
C9 C10 H10B 108.7 . . ?
H10A C10 H10B 107.6 . . ?
C12 C11 C10 116.7(10) . . ?
C12 C11 H11A 108.1 . . ?
C10 C11 H11A 108.1 . . ?
C12 C11 H11B 108.1 . . ?
C10 C11 H11B 108.1 . . ?
H11A C11 H11B 107.3 . . ?
C11 C12 C7 115.5(9) . . ?
C11 C12 H12A 108.4 . . ?
C7 C12 H12A 108.4 . . ?
C11 C12 H12B 108.4 . . ?
C7 C12 H12B 108.4 . . ?
H12A C12 H12B 107.5 . . ?

loop_
_geom_bond_atom_site_label_1
_geom_bond_atom_site_label_2
_geom_bond_distance
_geom_bond_site_symmetry_2
_geom_bond_publ_flag
Zn1 O8 1.926(6) . ?
Zn1 O14 1.937(6) 2_645 ?
Zn1 O9 1.964(6) . ?
Zn1 N1 2.001(7) . ?
Zn2 O1 1.930(6) . ?
Zn2 O2 1.942(6) . ?
Zn2 O3 1.962(6) . ?
Zn2 N3 2.005(7) . ?
Zn3 O12 1.907(6) . ?
Zn3 O10 1.914(5) . ?
Zn3 O13 1.930(5) . ?
Zn3 O11 1.951(5) . ?
Zn4 O6 1.912(6) . ?
Zn4 O7 1.940(6) . ?
Zn4 O4 1.942(5) . ?
Zn4 O5 1.957(5) . ?
P1 O6 1.486(6) . ?
P1 O9 1.515(6) . ?
P1 O11 1.532(5) 2_645 ?
P1 O10 1.539(6) . ?
P2 O12 1.502(6) 1_455 ?
P2 O4 1.520(5) . ?
P2 O3 1.526(6) . ?
P2 O5 1.530(5) 2 ?
P3 O1 1.510(6) 2 ?
P3 O13 1.519(6) . ?
P3 O14 1.523(6) . ?
P3 H3 1.33(5) . ?
P4 O8 1.499(6) 2_545 ?
P4 O7 1.502(6) . ?
P4 O2 1.510(6) 2_545 ?
P4 H4 1.31(10) . ?
O1 P3 1.510(6) 2_545 ?
O2 P4 1.510(6) 2 ?
O5 P2 1.530(5) 2_545 ?
O8 P4 1.499(6) 2 ?
O11 P1 1.532(5) 2_655 ?
O12 P2 1.502(6) 1_655 ?
O14 Zn1 1.937(6) 2_655 ?
N1 C1 1.441(12) . ?
N1 H1A 0.9000 . ?
N1 H1B 0.9000 . ?
N2 C2 1.497(12) . ?
N2 H2A 0.8900 . ?
N2 H2B 0.8900 . ?
N2 H2C 0.8900 . ?
N3 C7 1.490(11) . ?
N3 H3A 0.9000 . ?
N3 H3B 0.9000 . ?
N4 C8 1.480(11) . ?
N4 H4A 0.8900 . ?
N4 H4B 0.8900 . ?
N4 H4C 0.8900 . ?
C1 C2 1.467(12) . ?
C1 C6 1.491(13) . ?
C1 H1 0.9800 . ?
C2 C3 1.490(13) . ?
C2 H2 0.9800 . ?
C3 C4 1.478(16) . ?
C3 H3C 0.9700 . ?
C3 H3D 0.9700 . ?
C4 C5 1.447(18) . ?
C4 H4D 0.9700 . ?
C4 H4E 0.9700 . ?
C5 C6 1.465(16) . ?
C5 H5A 0.9700 . ?
C5 H5B 0.9700 . ?
C6 H6A 0.9700 . ?
C6 H6B 0.9700 . ?
C7 C8 1.428(12) . ?
C7 C12 1.485(12) . ?
C7 H7 0.9800 . ?
C8 C9 1.491(14) . ?
C8 H8 0.9800 . ?
C9 C10 1.513(14) . ?
C9 H9A 0.9700 . ?
C9 H9B 0.9700 . ?
C10 C11 1.477(16) . ?
C10 H10A 0.9700 . ?
C10 H10B 0.9700 . ?
C11 C12 1.461(15) . ?
C11 H11A 0.9700 . ?
C11 H11B 0.9700 . ?
C12 H12A 0.9700 . ?
C12 H12B 0.9700 . ?

loop_
_geom_hbond_atom_site_label_D
_geom_hbond_atom_site_label_H
_geom_hbond_atom_site_label_A
_geom_hbond_distance_DH
_geom_hbond_distance_HA
_geom_hbond_distance_DA
_geom_hbond_angle_DHA
_geom_hbond_site_symmetry_A
N1 H1A O3 0.90 2.49 3.265(11) 145.2 .
N2 H2A O10 0.89 2.06 2.816(9) 141.9 2_545
N2 H2A O6 0.89 2.31 3.083(9) 144.7 2_545
N2 H2B O5 0.89 1.95 2.792(9) 156.3 .
N2 H2C O3 0.89 2.26 2.923(9) 131.0 .
N2 H2C O1 0.89 2.50 3.271(10) 145.1 .
N3 H3A O6 0.90 2.64 3.518(11) 166.5 2
N3 H3B O9 0.90 2.51 3.279(11) 144.3 1_455
N4 H4A O4 0.89 2.03 2.792(9) 143.2 2_455
N4 H4A O12 0.89 2.33 3.094(9) 144.4 2
N4 H4B O9 0.89 2.24 2.910(9) 132.2 1_455
N4 H4B O8 0.89 2.59 3.354(9) 144.0 1_455
N4 H4C O11 0.89 1.97 2.802(9) 154.3 1_455
